data_7057240
loop_
_publ_author_name
'Li, Shaobin'
'Zhang, Li'
'Lu, Borong'
'Yan, Eryun'
'Wang, Tonghui'
'Li, Li'
'Wang, Jianxin'
'Yu, Yan'
'Mu, Qingdi'

_publ_section_title
;
 A new polyoxovanadate-based metal--organic framework: synthesis,
 structure and photo-/electro-catalytic properties
;
_journal_issue 9
_journal_name_full 'New Journal of Chemistry'
_journal_page_first 7247
_journal_paper_doi 10.1039/C7NJ05032A
_journal_volume 42
_journal_year 2018
_chemical_formula_moiety 'C4 H4 Cu N2 O10 V4'
_chemical_formula_sum 'C4 H4 Cu N2 O10 V4'
_chemical_formula_weight 507.40
_space_group_crystal_system orthorhombic
_space_group_IT_number 63
_space_group_name_Hall '-C 2c 2'
_space_group_name_H-M_alt 'C m c m'
_symmetry_space_group_name_Hall '-C 2c 2'
_symmetry_space_group_name_H-M 'C m c m'
_atom_sites_solution_hydrogens geom
_audit_block_doi 10.5517/ccdc.csd.cc1q7spf
_audit_creation_method SHELXL-2014/7
_audit_update_record
;
2018-03-17 deposited with the CCDC.
2018-03-27 downloaded from the CCDC.
;
_cell_angle_alpha 90
_cell_angle_beta 90
_cell_angle_gamma 90
_cell_formula_units_Z 4
_cell_length_a 14.243(3)
_cell_length_b 6.9172(11)
_cell_length_c 11.5429(18)
_cell_measurement_reflns_used 1606
_cell_measurement_temperature 296(2)
_cell_measurement_theta_max 29.90
_cell_measurement_theta_min 2.86
_cell_volume 1137.2(3)
_computing_structure_refinement 'SHELXL-2014/7 (Sheldrick, 2014)'
_diffrn_ambient_temperature 296(2)
_diffrn_measured_fraction_theta_full 1.000
_diffrn_measured_fraction_theta_max 1.000
_diffrn_measurement_device_type graphite
_diffrn_measurement_method 'CCD area detector'
_diffrn_radiation_type MoK\a
_diffrn_radiation_wavelength 0.71073
_diffrn_reflns_av_R_equivalents 0.0810
_diffrn_reflns_av_unetI/netI 0.0516
_diffrn_reflns_Laue_measured_fraction_full 1.000
_diffrn_reflns_Laue_measured_fraction_max 1.000
_diffrn_reflns_limit_h_max 16
_diffrn_reflns_limit_h_min -12
_diffrn_reflns_limit_k_max 8
_diffrn_reflns_limit_k_min -8
_diffrn_reflns_limit_l_max 13
_diffrn_reflns_limit_l_min -13
_diffrn_reflns_number 5066
_diffrn_reflns_point_group_measured_fraction_full 1.000
_diffrn_reflns_point_group_measured_fraction_max 1.000
_diffrn_reflns_theta_full 25.234
_diffrn_reflns_theta_max 25.234
_diffrn_reflns_theta_min 2.860
_diffrn_source 'sealed tube'
_exptl_absorpt_coefficient_mu 5.063
_exptl_absorpt_correction_T_max 0.297
_exptl_absorpt_correction_T_min 0.199
_exptl_absorpt_correction_type multi-scan
_exptl_absorpt_process_details '(SADABS; Sheldrick, 2003)'
_exptl_crystal_colour green
_exptl_crystal_density_diffrn 2.964
_exptl_crystal_description block
_exptl_crystal_F_000 972.0
_exptl_crystal_size_max 0.36
_exptl_crystal_size_mid 0.28
_exptl_crystal_size_min 0.24
_refine_diff_density_max 0.665
_refine_diff_density_min -0.521
_refine_diff_density_rms 0.163
_refine_ls_extinction_method none
_refine_ls_goodness_of_fit_ref 1.055
_refine_ls_hydrogen_treatment constr
_refine_ls_matrix_type full
_refine_ls_number_parameters 58
_refine_ls_number_reflns 572
_refine_ls_number_restraints 0
_refine_ls_restrained_S_all 1.055
_refine_ls_R_factor_all 0.0415
_refine_ls_R_factor_gt 0.0371
_refine_ls_shift/su_max 0.000
_refine_ls_shift/su_mean 0.000
_refine_ls_structure_factor_coef Fsqd
_refine_ls_weighting_details 'w=1/[\s^2^(Fo^2^)+(0.0685P)^2^+3.6065P] where P=(Fo^2^+2Fc^2^)/3'
_refine_ls_weighting_scheme calc
_refine_ls_wR_factor_gt 0.1043
_refine_ls_wR_factor_ref 0.1100
_reflns_Friedel_coverage 0.000
_reflns_number_gt 510
_reflns_number_total 571
_reflns_threshold_expression 'I > 2\s(I)'
_cod_data_source_file c7nj05032a2.cif
_cod_data_source_block l
_cod_depositor_comments 'Adding full bibliography for 7057240.cif.'
_cod_database_code 7057240
_shelx_shelxl_version_number 2014/7
_shelx_space_group_comment
;
The symmetry employed for this shelxl refinement is uniquely defined
by the following loop, which should always be used as a source of
symmetry information in preference to the above space-group names.
They are only intended as comments.
;

loop_
_space_group_symop_operation_xyz
'x, y, z'
'-x, -y, z+1/2'
'-x, y, -z+1/2'
'x, -y, -z'
'x+1/2, y+1/2, z'
'-x+1/2, -y+1/2, z+1/2'
'-x+1/2, y+1/2, -z+1/2'
'x+1/2, -y+1/2, -z'
'-x, -y, -z'
'x, y, -z-1/2'
'x, -y, z-1/2'
'-x, y, z'
'-x+1/2, -y+1/2, -z'
'x+1/2, y+1/2, -z-1/2'
'x+1/2, -y+1/2, z-1/2'
'-x+1/2, y+1/2, z'

loop_
_atom_site_label
_atom_site_type_symbol
_atom_site_fract_x
_atom_site_fract_y
_atom_site_fract_z
_atom_site_U_iso_or_equiv
_atom_site_adp_type
_atom_site_occupancy
_atom_site_site_symmetry_order
_atom_site_calc_flag
_atom_site_refinement_flags_posn
_atom_site_refinement_flags_adp
_atom_site_refinement_flags_occupancy
Cu1 Cu 0.5000 0.18199(16) 0.2500 0.0219(4) Uani 1 4 d S T P
V1 V 0.28804(5) 0.13651(11) 0.39585(6) 0.0192(3) Uani 1 1 d . . .
N2 N 0.5000 0.4814(10) 0.2500 0.0183(15) Uani 1 4 d S T P
O3 O 0.3999(2) 0.1825(5) 0.3760(3) 0.0237(7) Uani 1 1 d . . .
O1 O 0.2755(2) 0.1312(4) 0.5695(3) 0.0277(8) Uani 1 1 d . . .
N1 N 0.5000 -0.1145(11) 0.2500 0.0242(17) Uani 1 4 d S T P
O2 O 0.2418(3) 0.1151(6) 0.2500 0.0241(10) Uani 1 2 d S T P
C1 C 0.5000 -0.2177(10) 0.3482(6) 0.0379(18) Uani 1 2 d S T P
H1 H 0.5000 -0.1540 0.4192 0.046 Uiso 1 2 calc R U P
C2 C 0.5000 0.5841(11) 0.3456(6) 0.044(2) Uani 1 2 d S T P
H2 H 0.5000 0.5184 0.4159 0.053 Uiso 1 2 calc R U P

loop_
_atom_site_aniso_label
_atom_site_aniso_U_11
_atom_site_aniso_U_22
_atom_site_aniso_U_33
_atom_site_aniso_U_23
_atom_site_aniso_U_13
_atom_site_aniso_U_12
Cu1 0.0183(6) 0.0184(7) 0.0290(6) 0.000 0.000 0.000
V1 0.0165(5) 0.0151(5) 0.0259(5) 0.0010(3) 0.0041(3) 0.0000(3)
N2 0.019(4) 0.015(4) 0.021(3) 0.000 0.000 0.000
O3 0.0172(16) 0.0251(18) 0.0287(16) -0.0019(13) 0.0026(13) -0.0007(13)
O1 0.0309(19) 0.0234(19) 0.0288(17) 0.0028(14) 0.0044(15) 0.0079(14)
N1 0.022(4) 0.017(4) 0.033(4) 0.000 0.000 0.000
O2 0.021(2) 0.022(3) 0.029(2) 0.000 0.000 0.0016(19)
C1 0.066(5) 0.018(4) 0.029(3) 0.001(3) 0.000 0.000
C2 0.088(7) 0.016(4) 0.029(4) -0.001(3) 0.000 0.000

loop_
_atom_type_symbol
_atom_type_description
_atom_type_scat_dispersion_real
_atom_type_scat_dispersion_imag
_atom_type_scat_source
C C 0.0033 0.0016 'International Tables Vol C Tables 4.2.6.8 and 6.1.1.4'
H H 0.0000 0.0000 'International Tables Vol C Tables 4.2.6.8 and 6.1.1.4'
N N 0.0061 0.0033 'International Tables Vol C Tables 4.2.6.8 and 6.1.1.4'
O O 0.0106 0.0060 'International Tables Vol C Tables 4.2.6.8 and 6.1.1.4'
V V 0.3005 0.5294 'International Tables Vol C Tables 4.2.6.8 and 6.1.1.4'
Cu Cu 0.3201 1.2651 'International Tables Vol C Tables 4.2.6.8 and 6.1.1.4'

loop_
_geom_angle_atom_site_label_1
_geom_angle_atom_site_label_2
_geom_angle_atom_site_label_3
_geom_angle
_geom_angle_site_symmetry_1
_geom_angle_site_symmetry_3
O3 Cu1 O3 88.86(17) . 12_655
O3 Cu1 O3 91.13(17) . 10_556
O3 Cu1 O3 179.80(19) 12_655 10_556
O3 Cu1 O3 179.80(19) . 3_655
O3 Cu1 O3 91.14(17) 12_655 3_655
O3 Cu1 O3 88.86(17) 10_556 3_655
O3 Cu1 N1 90.10(9) . .
O3 Cu1 N1 90.10(9) 12_655 .
O3 Cu1 N1 90.10(9) 10_556 .
O3 Cu1 N1 90.10(9) 3_655 .
O3 Cu1 N2 89.90(9) . .
O3 Cu1 N2 89.90(9) 12_655 .
O3 Cu1 N2 89.90(9) 10_556 .
O3 Cu1 N2 89.90(9) 3_655 .
N1 Cu1 N2 180.0 . .
O3 V1 O2 103.82(18) . .
O3 V1 O1 109.30(16) . 13_556
O2 V1 O1 95.26(18) . 13_556
O3 V1 O1 107.99(16) . 4_556
O2 V1 O1 94.66(17) . 4_556
O1 V1 O1 137.67(13) 13_556 4_556
O3 V1 O1 103.21(16) . .
O2 V1 O1 152.96(17) . .
O1 V1 O1 76.24(16) 13_556 .
O1 V1 O1 76.41(16) 4_556 .
O3 V1 V1 103.28(11) . 4_556
O2 V1 V1 132.79(14) . 4_556
O1 V1 V1 111.06(12) 13_556 4_556
O1 V1 V1 39.98(11) 4_556 4_556
O1 V1 V1 37.40(9) . 4_556
O3 V1 V1 110.68(12) . 13_556
O2 V1 V1 129.84(14) . 13_556
O1 V1 V1 39.57(11) 13_556 13_556
O1 V1 V1 107.48(12) 4_556 13_556
O1 V1 V1 36.67(9) . 13_556
V1 V1 V1 72.54(3) 4_556 13_556
C2 N2 C2 114.5(9) . 10_556
C2 N2 Cu1 122.8(4) . .
C2 N2 Cu1 122.8(4) 10_556 .
V1 O3 Cu1 141.19(18) . .
V1 O1 V1 146.0(2) 13_556 4_556
V1 O1 V1 103.76(16) 13_556 .
V1 O1 V1 102.62(16) 4_556 .
C1 N1 C1 115.6(8) . 10_556
C1 N1 Cu1 122.2(4) . .
C1 N1 Cu1 122.2(4) 10_556 .
V1 O2 V1 136.3(3) 10_556 .
N1 C1 C2 121.0(7) . 1_545
N2 C2 C1 124.0(7) . 1_565

loop_
_geom_bond_atom_site_label_1
_geom_bond_atom_site_label_2
_geom_bond_distance
_geom_bond_site_symmetry_2
Cu1 O3 2.037(3) .
Cu1 O3 2.037(3) 12_655
Cu1 O3 2.037(3) 10_556
Cu1 O3 2.037(3) 3_655
Cu1 N1 2.051(7) .
Cu1 N2 2.071(7) .
V1 O3 1.641(3) .
V1 O2 1.8140(18) .
V1 O1 1.887(3) 13_556
V1 O1 1.903(3) 4_556
V1 O1 2.013(4) .
V1 V1 3.0574(15) 4_556
V1 V1 3.0692(15) 13_556
N2 C2 1.312(8) .
N2 C2 1.312(8) 10_556
O1 V1 1.887(3) 13_556
O1 V1 1.903(3) 4_556
N1 C1 1.340(8) .
N1 C1 1.340(8) 10_556
O2 V1 1.8140(18) 10_556
C1 C2 1.372(10) 1_545
C2 C1 1.372(10) 1_565
